data_1553297
loop_
_publ_author_name
'Shono, Takumi'
'Ishikawa, Naoki'
'Toume, Kazufumi'
'Arai, Midori A.'
'Masu, Hyuma'
'Koyano, Takashi'
'Kowithayakorn, Thaworn'
'Ishibashi, Masami'

_publ_section_title
;
 Cerasoidine, a Bis-aporphine Alkaloid Isolated from Polyalthia cerasoides
 during Screening for Wnt Signal Inhibitors.
;
_journal_issue 8
_journal_name_full 'Journal of natural products'
_journal_page_first 2083
_journal_page_last 2088
_journal_paper_doi 10.1021/acs.jnatprod.6b00409
_journal_volume 79
_journal_year 2016
_chemical_formula_sum 'C37 H26 N2 O7'
_chemical_formula_weight 610.60
_chemical_name_common PC-3
_space_group_crystal_system monoclinic
_space_group_IT_number 14
_space_group_name_Hall '-P 2ybc'
_space_group_name_H-M_alt 'P 1 21/c 1'
_atom_sites_solution_hydrogens geom
_cell_angle_alpha 90
_cell_angle_beta 93.261(2)
_cell_angle_gamma 90
_cell_formula_units_Z 4
_cell_length_a 8.2263(2)
_cell_length_b 19.2406(5)
_cell_length_c 16.9322(5)
_cell_measurement_reflns_used 4331
_cell_measurement_temperature 173
_cell_measurement_theta_max 68.22
_cell_measurement_theta_min 3.48
_cell_volume 2675.67(12)
_computing_cell_refinement 'SAINT V8.34A (Bruker AXS Inc., 2013)'
_computing_data_collection 'APEX2 (Bruker AXS, 2006)'
_computing_data_reduction 'SAINT V8.34A (Bruker AXS Inc., 2013)'
_computing_molecular_graphics 'XSHEL (Bruker AXS,2002)'
_computing_publication_material 'XCIF (Bruker AXS, 2001)'
_computing_structure_refinement 'SHELXL-2013 (Sheldrick, 2013)'
_computing_structure_solution 'SHELXS-97 (Sheldrick, 1997)'
_diffrn_ambient_temperature 173
_diffrn_measured_fraction_theta_full 0.995
_diffrn_measured_fraction_theta_max 0.994
_diffrn_measurement_device_type 'Bruker APEXII Ultra CCD area detector'
_diffrn_measurement_method 'Phi and Omega scans'
_diffrn_radiation_monochromator 'Bruker Helios multilayer confocal mirror'
_diffrn_radiation_type CuK\a
_diffrn_radiation_wavelength 1.54178
_diffrn_reflns_av_R_equivalents 0.0351
_diffrn_reflns_av_unetI/netI 0.0321
_diffrn_reflns_limit_h_max 9
_diffrn_reflns_limit_h_min -9
_diffrn_reflns_limit_k_max 23
_diffrn_reflns_limit_k_min -22
_diffrn_reflns_limit_l_max 20
_diffrn_reflns_limit_l_min -20
_diffrn_reflns_number 18590
_diffrn_reflns_theta_full 67.679
_diffrn_reflns_theta_max 68.318
_diffrn_reflns_theta_min 3.480
_diffrn_source 'Bruker TXS fine-focus rotating anode'
_exptl_absorpt_coefficient_mu 0.870
_exptl_absorpt_correction_T_max 0.98
_exptl_absorpt_correction_T_min 0.88
_exptl_absorpt_correction_type empirical
_exptl_absorpt_process_details 'SADABS (Sheldrick 1996)'
_exptl_crystal_colour red
_exptl_crystal_density_diffrn 1.516
_exptl_crystal_density_method 'not measured'
_exptl_crystal_description prismatic
_exptl_crystal_F_000 1272
_exptl_crystal_size_max 0.150
_exptl_crystal_size_mid 0.100
_exptl_crystal_size_min 0.020
_refine_diff_density_max 0.487
_refine_diff_density_min -0.234
_refine_ls_extinction_method none
_refine_ls_goodness_of_fit_ref 1.034
_refine_ls_hydrogen_treatment constr
_refine_ls_matrix_type full
_refine_ls_number_parameters 417
_refine_ls_number_reflns 4869
_refine_ls_number_restraints 0
_refine_ls_restrained_S_all 1.034
_refine_ls_R_factor_all 0.0784
_refine_ls_R_factor_gt 0.0525
_refine_ls_shift/su_max 0.000
_refine_ls_shift/su_mean 0.000
_refine_ls_structure_factor_coef Fsqd
_refine_ls_weighting_details 'w=1/[\s^2^(Fo^2^)+(0.0758P)^2^+1.2425P] where P=(Fo^2^+2Fc^2^)/3'
_refine_ls_weighting_scheme calc
_refine_ls_wR_factor_gt 0.1363
_refine_ls_wR_factor_ref 0.1526
_reflns_number_gt 3458
_reflns_number_total 4869
_reflns_threshold_expression 'I > 2\s(I)'
_cod_data_source_file np6b00409_si_002.cif
_cod_data_source_block u160128mas1
_cod_database_code 1553297

loop_
_space_group_symop_operation_xyz
'x, y, z'
'-x, y+1/2, -z+1/2'
'-x, -y, -z'
'x, -y-1/2, z-1/2'

loop_
_atom_site_type_symbol
_atom_site_label
_atom_site_fract_x
_atom_site_fract_y
_atom_site_fract_z
_atom_site_U_iso_or_equiv
_atom_site_adp_type
_atom_site_calc_flag
_atom_site_refinement_flags_adp
_atom_site_refinement_flags_posn
_atom_site_occupancy
C C1 0.7725(4) 0.38054(13) 0.27088(15) 0.0429(6) Uani d . . 1
C C2 1.0251(4) 0.39469(14) 0.20679(14) 0.0458(7) Uani d . . 1
H H2A 0.956 0.3817 0.1593 0.055 Uiso calc U R 1
H H2B 1.1278 0.3679 0.2061 0.055 Uiso calc U R 1
C C3 1.0623(4) 0.47174(15) 0.20480(15) 0.0515(7) Uani d . . 1
H H3A 1.1298 0.482 0.1597 0.062 Uiso calc U R 1
H H3B 0.9594 0.4983 0.1973 0.062 Uiso calc U R 1
C C4 1.1514(4) 0.49378(13) 0.28079(15) 0.0424(6) Uani d . . 1
C C5 1.2514(4) 0.55137(15) 0.28110(16) 0.0474(7) Uani d . . 1
H H5 1.2695 0.5759 0.2337 0.057 Uiso calc U R 1
C C6 1.3236(3) 0.57198(14) 0.35196(17) 0.0453(6) Uani d . . 1
C C7 1.4415(4) 0.63445(15) 0.44847(18) 0.0523(7) Uani d . . 1
H H7A 1.3769 0.6739 0.4673 0.063 Uiso calc U R 1
H H7B 1.5575 0.6427 0.4646 0.063 Uiso calc U R 1
C C8 1.3017(3) 0.53786(14) 0.42144(15) 0.0408(6) Uani d . . 1
C C9 1.2031(3) 0.47880(12) 0.42552(14) 0.0353(5) Uani d . . 1
C C10 1.1270(3) 0.45670(12) 0.35193(14) 0.0363(5) Uani d . . 1
C C11 1.0226(3) 0.39655(12) 0.35200(13) 0.0354(5) Uani d . . 1
C C12 1.1675(3) 0.44324(12) 0.49816(13) 0.0334(5) Uani d . . 1
C C13 1.2305(3) 0.46613(13) 0.57334(14) 0.0376(5) Uani d . . 1
H H13 1.3011 0.5052 0.5766 0.045 Uiso calc U R 1
C C14 1.1917(3) 0.43297(13) 0.64148(14) 0.0393(6) Uani d . . 1
H H14 1.2367 0.4487 0.6912 0.047 Uiso calc U R 1
C C15 1.0858(3) 0.37600(12) 0.63773(14) 0.0356(5) Uani d . . 1
C C16 1.0220(3) 0.35246(12) 0.56602(13) 0.0337(5) Uani d . . 1
H H16 0.949 0.3142 0.5642 0.04 Uiso calc U R 1
C C17 1.0640(3) 0.38467(12) 0.49458(13) 0.0323(5) Uani d . . 1
C C18 0.9981(3) 0.35876(12) 0.41882(13) 0.0330(5) Uani d . . 1
C C19 0.9526(4) 0.28796(15) 0.70838(16) 0.0528(7) Uani d . . 1
H H19A 0.8445 0.2997 0.6849 0.079 Uiso calc U R 1
H H19B 0.9428 0.2717 0.7627 0.079 Uiso calc U R 1
H H19C 1.0008 0.2512 0.6771 0.079 Uiso calc U R 1
C C20 0.5169(4) 0.37021(16) 0.33425(17) 0.0515(7) Uani d . . 1
H H20A 0.4895 0.4135 0.3048 0.062 Uiso calc U R 1
H H20B 0.4812 0.3757 0.3888 0.062 Uiso calc U R 1
C C21 0.4271(4) 0.30936(18) 0.29444(18) 0.0584(8) Uani d . . 1
H H21A 0.3088 0.3142 0.3011 0.07 Uiso calc U R 1
H H21B 0.4447 0.3098 0.2371 0.07 Uiso calc U R 1
C C22 0.4857(4) 0.24153(17) 0.32938(15) 0.0493(7) Uani d . . 1
C C23 0.3851(4) 0.1838(2) 0.32276(18) 0.0610(9) Uani d . . 1
H H23 0.2803 0.1866 0.2963 0.073 Uiso calc U R 1
C C24 0.4408(4) 0.12237(18) 0.35541(18) 0.0576(8) Uani d . . 1
C C25 0.4753(5) 0.0112(2) 0.3896(2) 0.0824(13) Uani d . . 1
H H25A 0.5092 -0.0222 0.3493 0.099 Uiso calc U R 1
H H25B 0.425 -0.0151 0.4322 0.099 Uiso calc U R 1
C C26 0.5902(4) 0.11652(16) 0.39441(16) 0.0500(7) Uani d . . 1
C C27 0.6991(3) 0.17250(14) 0.40297(14) 0.0400(6) Uani d . . 1
C C28 0.6422(3) 0.23663(14) 0.36869(13) 0.0402(6) Uani d . . 1
C C29 0.7489(3) 0.29618(13) 0.37499(13) 0.0359(5) Uani d . . 1
C C30 0.8609(3) 0.16836(12) 0.43961(13) 0.0372(6) Uani d . . 1
C C31 0.9253(4) 0.10481(13) 0.47097(15) 0.0465(7) Uani d . . 1
H H31 0.8582 0.0646 0.4696 0.056 Uiso calc U R 1
C C32 1.0799(4) 0.10011(13) 0.50280(16) 0.0490(7) Uani d . . 1
H H32 1.1201 0.0569 0.5227 0.059 Uiso calc U R 1
C C33 1.1791(3) 0.15813(14) 0.50641(14) 0.0423(6) Uani d . . 1
C C34 1.1239(3) 0.22133(13) 0.47566(14) 0.0365(5) Uani d . . 1
H H34 1.1948 0.2603 0.4764 0.044 Uiso calc U R 1
C C35 0.9623(3) 0.22776(13) 0.44322(13) 0.0342(5) Uani d . . 1
C C36 0.9000(3) 0.29415(12) 0.41280(13) 0.0329(5) Uani d . . 1
C C37 1.4297(4) 0.20324(16) 0.55534(19) 0.0564(8) Uani d . . 1
H H37A 1.4541 0.2242 0.5046 0.085 Uiso calc U R 1
H H37B 1.5312 0.1885 0.5835 0.085 Uiso calc U R 1
H H37C 1.3747 0.2375 0.5874 0.085 Uiso calc U R 1
N N1 0.9407(3) 0.37742(11) 0.27833(11) 0.0384(5) Uani d . . 1
N N2 0.6941(3) 0.35913(12) 0.33685(12) 0.0409(5) Uani d . . 1
O O1 0.7002(3) 0.40006(12) 0.21069(12) 0.0611(6) Uani d . . 1
O O2 1.4214(3) 0.62918(11) 0.36470(12) 0.0558(5) Uani d . . 1
O O3 1.3877(3) 0.57094(10) 0.48246(11) 0.0492(5) Uani d . . 1
O O4 1.0537(2) 0.34771(10) 0.70887(10) 0.0440(4) Uani d . . 1
O O5 0.3622(3) 0.05927(15) 0.35506(16) 0.0792(8) Uani d . . 1
O O6 0.6121(3) 0.04901(11) 0.42117(12) 0.0608(6) Uani d . . 1
O O7 1.3295(3) 0.14628(11) 0.54201(13) 0.0566(5) Uani d . . 1

loop_
_atom_site_aniso_label
_atom_site_aniso_U_11
_atom_site_aniso_U_22
_atom_site_aniso_U_33
_atom_site_aniso_U_12
_atom_site_aniso_U_13
_atom_site_aniso_U_23
C1 0.0572(17) 0.0359(13) 0.0348(13) 0.0109(12) -0.0050(12) -0.0005(10)
C2 0.0679(19) 0.0441(14) 0.0259(11) 0.0061(13) 0.0066(12) 0.0041(10)
C3 0.078(2) 0.0471(15) 0.0299(12) 0.0028(14) 0.0067(13) 0.0097(11)
C4 0.0548(16) 0.0376(13) 0.0355(12) 0.0075(11) 0.0094(12) 0.0048(10)
C5 0.0619(18) 0.0431(14) 0.0388(13) 0.0042(13) 0.0169(13) 0.0102(11)
C6 0.0460(15) 0.0402(14) 0.0509(15) 0.0014(11) 0.0126(13) 0.0066(11)
C7 0.0574(18) 0.0424(15) 0.0574(17) -0.0051(13) 0.0062(14) 0.0018(13)
C8 0.0442(14) 0.0386(13) 0.0404(13) 0.0050(11) 0.0075(11) 0.0012(10)
C9 0.0411(13) 0.0308(11) 0.0349(12) 0.0072(10) 0.0083(10) 0.0025(9)
C10 0.0433(13) 0.0335(12) 0.0326(12) 0.0099(10) 0.0073(10) 0.0044(9)
C11 0.0435(14) 0.0339(12) 0.0290(11) 0.0098(10) 0.0033(10) 0.0013(9)
C12 0.0373(12) 0.0324(11) 0.0310(11) 0.0069(10) 0.0047(10) 0.0024(9)
C13 0.0426(14) 0.0339(12) 0.0362(12) 0.0002(10) 0.0016(11) -0.0007(10)
C14 0.0467(14) 0.0397(13) 0.0307(11) 0.0065(11) -0.0033(11) -0.0027(10)
C15 0.0418(13) 0.0364(12) 0.0287(11) 0.0084(10) 0.0021(10) 0.0031(9)
C16 0.0375(13) 0.0313(11) 0.0325(11) 0.0046(10) 0.0035(10) 0.0023(9)
C17 0.0375(13) 0.0308(11) 0.0287(11) 0.0077(10) 0.0025(10) 0.0031(9)
C18 0.0385(12) 0.0318(11) 0.0287(11) 0.0085(10) 0.0030(10) 0.0019(9)
C19 0.078(2) 0.0454(15) 0.0353(13) -0.0049(14) 0.0046(14) 0.0116(11)
C20 0.0471(16) 0.0622(18) 0.0443(14) 0.0175(14) -0.0061(13) -0.0058(13)
C21 0.0478(17) 0.079(2) 0.0475(16) 0.0103(15) -0.0085(14) -0.0057(15)
C22 0.0467(16) 0.0663(19) 0.0348(13) 0.0004(13) 0.0011(12) -0.0101(12)
C23 0.0478(17) 0.088(2) 0.0472(16) -0.0096(16) -0.0011(14) -0.0211(16)
C24 0.061(2) 0.066(2) 0.0454(15) -0.0194(16) 0.0066(15) -0.0138(14)
C25 0.100(3) 0.076(3) 0.068(2) -0.045(2) -0.020(2) 0.0122(19)
C26 0.0637(19) 0.0524(16) 0.0347(13) -0.0134(14) 0.0107(13) -0.0093(11)
C27 0.0507(15) 0.0431(14) 0.0270(11) -0.0045(11) 0.0088(11) -0.0090(10)
C28 0.0462(15) 0.0486(15) 0.0260(11) 0.0022(12) 0.0052(11) -0.0081(10)
C29 0.0444(14) 0.0386(12) 0.0249(10) 0.0078(11) 0.0038(10) -0.0033(9)
C30 0.0530(15) 0.0326(12) 0.0266(11) 0.0004(11) 0.0088(11) -0.0038(9)
C31 0.0684(19) 0.0303(12) 0.0415(14) -0.0019(12) 0.0080(13) -0.0003(10)
C32 0.073(2) 0.0306(13) 0.0435(14) 0.0092(13) 0.0037(14) 0.0038(11)
C33 0.0520(16) 0.0432(14) 0.0318(12) 0.0143(12) 0.0039(11) 0.0019(10)
C34 0.0426(14) 0.0351(12) 0.0322(11) 0.0033(10) 0.0047(10) -0.0010(9)
C35 0.0460(14) 0.0345(12) 0.0225(10) 0.0068(10) 0.0056(10) -0.0016(9)
C36 0.0416(13) 0.0342(12) 0.0231(10) 0.0058(10) 0.0033(10) -0.0020(9)
C37 0.0604(19) 0.0535(17) 0.0558(17) 0.0128(14) 0.0080(15) 0.0103(14)
N1 0.0530(13) 0.0366(11) 0.0255(9) 0.0053(9) 0.0014(9) 0.0016(8)
N2 0.0453(12) 0.0440(12) 0.0330(10) 0.0124(10) -0.0016(9) -0.0008(9)
O1 0.0698(14) 0.0699(14) 0.0417(10) 0.0136(11) -0.0135(10) 0.0151(10)
O2 0.0629(13) 0.0492(11) 0.0562(12) -0.0128(10) 0.0094(10) 0.0099(9)
O3 0.0561(12) 0.0440(10) 0.0473(10) -0.0127(9) 0.0025(9) 0.0039(8)
O4 0.0575(12) 0.0461(10) 0.0283(8) -0.0004(9) 0.0006(8) 0.0059(7)
O5 0.0739(16) 0.0787(17) 0.0850(17) -0.0372(14) 0.0043(14) -0.0198(14)
O6 0.0796(15) 0.0490(12) 0.0540(12) -0.0240(11) 0.0061(11) -0.0054(9)
O7 0.0591(13) 0.0470(11) 0.0629(12) 0.0112(10) -0.0036(10) 0.0053(9)

loop_
_atom_type_symbol
_atom_type_description
_atom_type_scat_dispersion_real
_atom_type_scat_dispersion_imag
_atom_type_scat_source
C C 0.0181 0.0091 'International Tables Vol C Tables 4.2.6.8 and 6.1.1.4'
H H 0.0000 0.0000 'International Tables Vol C Tables 4.2.6.8 and 6.1.1.4'
N N 0.0311 0.0180 'International Tables Vol C Tables 4.2.6.8 and 6.1.1.4'
O O 0.0492 0.0322 'International Tables Vol C Tables 4.2.6.8 and 6.1.1.4'

loop_
_geom_angle_atom_site_label_1
_geom_angle_atom_site_label_2
_geom_angle_atom_site_label_3
_geom_angle
O1 C1 N1 122.1(3)
O1 C1 N2 122.9(3)
N1 C1 N2 115.0(2)
N1 C2 C3 110.2(2)
N1 C2 H2A 109.6
C3 C2 H2A 109.6
N1 C2 H2B 109.6
C3 C2 H2B 109.6
H2A C2 H2B 108.1
C4 C3 C2 110.2(2)
C4 C3 H3A 109.6
C2 C3 H3A 109.6
C4 C3 H3B 109.6
C2 C3 H3B 109.6
H3A C3 H3B 108.1
C5 C4 C10 120.8(2)
C5 C4 C3 119.4(2)
C10 C4 C3 119.8(2)
C6 C5 C4 117.7(2)
C6 C5 H5 121.1
C4 C5 H5 121.1
C5 C6 C8 122.9(3)
C5 C6 O2 126.3(3)
C8 C6 O2 110.7(3)
O2 C7 O3 108.6(2)
O2 C7 H7A 110.0
O3 C7 H7A 110.0
O2 C7 H7B 110.0
O3 C7 H7B 110.0
H7A C7 H7B 108.3
C6 C8 O3 109.7(2)
C6 C8 C9 122.5(3)
O3 C8 C9 127.8(2)
C8 C9 C10 115.2(2)
C8 C9 C12 124.7(2)
C10 C9 C12 120.0(2)
C4 C10 C9 120.9(2)
C4 C10 C11 121.0(2)
C9 C10 C11 118.1(2)
C18 C11 N1 119.9(2)
C18 C11 C10 122.9(2)
N1 C11 C10 117.2(2)
C17 C12 C13 118.4(2)
C17 C12 C9 119.3(2)
C13 C12 C9 122.3(2)
C14 C13 C12 121.3(2)
C14 C13 H13 119.3
C12 C13 H13 119.3
C13 C14 C15 120.0(2)
C13 C14 H14 120.0
C15 C14 H14 120.0
O4 C15 C16 124.6(2)
O4 C15 C14 115.1(2)
C16 C15 C14 120.3(2)
C15 C16 C17 120.7(2)
C15 C16 H16 119.6
C17 C16 H16 119.6
C12 C17 C16 119.2(2)
C12 C17 C18 120.4(2)
C16 C17 C18 120.4(2)
C11 C18 C17 118.8(2)
C11 C18 C36 119.6(2)
C17 C18 C36 121.5(2)
O4 C19 H19A 109.5
O4 C19 H19B 109.5
H19A C19 H19B 109.5
O4 C19 H19C 109.5
H19A C19 H19C 109.5
H19B C19 H19C 109.5
N2 C20 C21 110.9(2)
N2 C20 H20A 109.5
C21 C20 H20A 109.5
N2 C20 H20B 109.5
C21 C20 H20B 109.5
H20A C20 H20B 108.0
C22 C21 C20 110.9(2)
C22 C21 H21A 109.5
C20 C21 H21A 109.5
C22 C21 H21B 109.5
C20 C21 H21B 109.5
H21A C21 H21B 108.0
C23 C22 C28 120.4(3)
C23 C22 C21 119.2(3)
C28 C22 C21 120.4(3)
C24 C23 C22 118.3(3)
C24 C23 H23 120.9
C22 C23 H23 120.9
C26 C24 C23 122.4(3)
C26 C24 O5 109.8(3)
C23 C24 O5 127.8(3)
O5 C25 O6 108.0(3)
O5 C25 H25A 110.1
O6 C25 H25A 110.1
O5 C25 H25B 110.1
O6 C25 H25B 110.1
H25A C25 H25B 108.4
C24 C26 O6 109.4(3)
C24 C26 C27 122.5(3)
O6 C26 C27 128.0(3)
C26 C27 C28 115.3(3)
C26 C27 C30 124.9(3)
C28 C27 C30 119.7(2)
C22 C28 C27 121.0(3)
C22 C28 C29 120.9(3)
C27 C28 C29 118.1(2)
C36 C29 N2 119.3(2)
C36 C29 C28 123.0(2)
N2 C29 C28 117.6(2)
C35 C30 C31 118.2(2)
C35 C30 C27 120.2(2)
C31 C30 C27 121.6(2)
C32 C31 C30 121.8(3)
C32 C31 H31 119.1
C30 C31 H31 119.1
C31 C32 C33 120.1(2)
C31 C32 H32 119.9
C33 C32 H32 119.9
O7 C33 C32 113.8(2)
O7 C33 C34 125.5(3)
C32 C33 C34 120.7(3)
C33 C34 C35 120.1(2)
C33 C34 H34 119.9
C35 C34 H34 119.9
C34 C35 C30 119.0(2)
C34 C35 C36 121.1(2)
C30 C35 C36 119.8(2)
C29 C36 C35 118.8(2)
C29 C36 C18 119.0(2)
C35 C36 C18 122.1(2)
O7 C37 H37A 109.5
O7 C37 H37B 109.5
H37A C37 H37B 109.5
O7 C37 H37C 109.5
H37A C37 H37C 109.5
H37B C37 H37C 109.5
C1 N1 C11 119.1(2)
C1 N1 C2 115.6(2)
C11 N1 C2 116.1(2)
C1 N2 C29 117.8(2)
C1 N2 C20 116.0(2)
C29 N2 C20 114.9(2)
C6 O2 C7 104.3(2)
C8 O3 C7 104.5(2)
C15 O4 C19 117.5(2)
C24 O5 C25 106.1(3)
C26 O6 C25 105.8(3)
C33 O7 C37 117.2(2)

loop_
_geom_bond_atom_site_label_1
_geom_bond_atom_site_label_2
_geom_bond_distance
C1 O1 1.210(3)
C1 N1 1.383(4)
C1 N2 1.384(4)
C2 N1 1.468(3)
C2 C3 1.514(4)
C2 H2A 0.99
C2 H2B 0.99
C3 C4 1.505(4)
C3 H3A 0.99
C3 H3B 0.99
C4 C5 1.380(4)
C4 C10 1.424(3)
C5 C6 1.367(4)
C5 H5 0.95
C6 C8 1.368(4)
C6 O2 1.373(3)
C7 O2 1.422(4)
C7 O3 1.432(3)
C7 H7A 0.99
C7 H7B 0.99
C8 O3 1.375(3)
C8 C9 1.400(4)
C9 C10 1.427(3)
C9 C12 1.452(3)
C10 C11 1.441(4)
C11 C18 1.370(3)
C11 N1 1.432(3)
C12 C17 1.412(3)
C12 C13 1.417(3)
C13 C14 1.372(4)
C13 H13 0.95
C14 C15 1.399(4)
C14 H14 0.95
C15 O4 1.361(3)
C15 C16 1.372(3)
C16 C17 1.419(3)
C16 H16 0.95
C17 C18 1.452(3)
C18 C36 1.482(3)
C19 O4 1.418(3)
C19 H19A 0.98
C19 H19B 0.98
C19 H19C 0.98
C20 N2 1.472(4)
C20 C21 1.521(4)
C20 H20A 0.99
C20 H20B 0.99
C21 C22 1.501(4)
C21 H21A 0.99
C21 H21B 0.99
C22 C23 1.386(5)
C22 C28 1.418(4)
C23 C24 1.372(5)
C23 H23 0.95
C24 C26 1.366(5)
C24 O5 1.375(4)
C25 O5 1.414(5)
C25 O6 1.419(4)
C25 H25A 0.99
C25 H25B 0.99
C26 O6 1.384(4)
C26 C27 1.403(4)
C27 C28 1.431(4)
C27 C30 1.439(4)
C28 C29 1.444(4)
C29 C36 1.367(4)
C29 N2 1.433(3)
C30 C35 1.414(4)
C30 C31 1.423(4)
C31 C32 1.356(4)
C31 H31 0.95
C32 C33 1.382(4)
C32 H32 0.95
C33 O7 1.364(3)
C33 C34 1.389(3)
C34 C35 1.414(4)
C34 H34 0.95
C35 C36 1.459(3)
C37 O7 1.382(4)
C37 H37A 0.98
C37 H37B 0.98
C37 H37C 0.98

loop_
_geom_torsion_atom_site_label_1
_geom_torsion_atom_site_label_2
_geom_torsion_atom_site_label_3
_geom_torsion_atom_site_label_4
_geom_torsion
N1 C2 C3 C4 53.0(3)
C2 C3 C4 C5 154.4(3)
C2 C3 C4 C10 -27.9(4)
C10 C4 C5 C6 -1.0(4)
C3 C4 C5 C6 176.6(3)
C4 C5 C6 C8 0.5(4)
C4 C5 C6 O2 -177.3(3)
C5 C6 C8 O3 -179.3(3)
O2 C6 C8 O3 -1.2(3)
C5 C6 C8 C9 0.0(4)
O2 C6 C8 C9 178.1(2)
C6 C8 C9 C10 0.0(4)
O3 C8 C9 C10 179.2(2)
C6 C8 C9 C12 -175.9(2)
O3 C8 C9 C12 3.2(4)
C5 C4 C10 C9 1.1(4)
C3 C4 C10 C9 -176.6(2)
C5 C4 C10 C11 179.9(2)
C3 C4 C10 C11 2.3(4)
C8 C9 C10 C4 -0.5(3)
C12 C9 C10 C4 175.6(2)
C8 C9 C10 C11 -179.5(2)
C12 C9 C10 C11 -3.3(3)
C4 C10 C11 C18 178.9(2)
C9 C10 C11 C18 -2.2(4)
C4 C10 C11 N1 -2.1(3)
C9 C10 C11 N1 176.8(2)
C8 C9 C12 C17 179.0(2)
C10 C9 C12 C17 3.2(3)
C8 C9 C12 C13 0.4(4)
C10 C9 C12 C13 -175.4(2)
C17 C12 C13 C14 -0.5(4)
C9 C12 C13 C14 178.1(2)
C12 C13 C14 C15 -1.0(4)
C13 C14 C15 O4 -179.0(2)
C13 C14 C15 C16 0.8(4)
O4 C15 C16 C17 -179.2(2)
C14 C15 C16 C17 1.0(4)
C13 C12 C17 C16 2.3(3)
C9 C12 C17 C16 -176.4(2)
C13 C12 C17 C18 -179.3(2)
C9 C12 C17 C18 2.1(3)
C15 C16 C17 C12 -2.5(3)
C15 C16 C17 C18 179.0(2)
N1 C11 C18 C17 -171.5(2)
C10 C11 C18 C17 7.5(4)
N1 C11 C18 C36 6.2(3)
C10 C11 C18 C36 -174.8(2)
C12 C17 C18 C11 -7.4(3)
C16 C17 C18 C11 171.1(2)
C12 C17 C18 C36 175.0(2)
C16 C17 C18 C36 -6.5(3)
N2 C20 C21 C22 50.0(3)
C20 C21 C22 C23 157.1(3)
C20 C21 C22 C28 -22.9(4)
C28 C22 C23 C24 0.3(4)
C21 C22 C23 C24 -179.7(3)
C22 C23 C24 C26 0.6(5)
C22 C23 C24 O5 -179.4(3)
C23 C24 C26 O6 179.6(3)
O5 C24 C26 O6 -0.5(4)
C23 C24 C26 C27 -1.1(5)
O5 C24 C26 C27 178.9(3)
C24 C26 C27 C28 0.7(4)
O6 C26 C27 C28 179.9(3)
C24 C26 C27 C30 -176.5(3)
O6 C26 C27 C30 2.8(4)
C23 C22 C28 C27 -0.6(4)
C21 C22 C28 C27 179.4(2)
C23 C22 C28 C29 179.1(2)
C21 C22 C28 C29 -0.9(4)
C26 C27 C28 C22 0.2(4)
C30 C27 C28 C22 177.4(2)
C26 C27 C28 C29 -179.6(2)
C30 C27 C28 C29 -2.3(3)
C22 C28 C29 C36 179.5(2)
C27 C28 C29 C36 -0.8(3)
C22 C28 C29 N2 -3.0(3)
C27 C28 C29 N2 176.8(2)
C26 C27 C30 C35 178.3(2)
C28 C27 C30 C35 1.3(3)
C26 C27 C30 C31 0.1(4)
C28 C27 C30 C31 -176.9(2)
C35 C30 C31 C32 -0.8(4)
C27 C30 C31 C32 177.4(2)
C30 C31 C32 C33 0.8(4)
C31 C32 C33 O7 178.1(3)
C31 C32 C33 C34 -1.8(4)
O7 C33 C34 C35 -177.2(2)
C32 C33 C34 C35 2.7(4)
C33 C34 C35 C30 -2.7(3)
C33 C34 C35 C36 178.1(2)
C31 C30 C35 C34 1.7(3)
C27 C30 C35 C34 -176.6(2)
C31 C30 C35 C36 -179.1(2)
C27 C30 C35 C36 2.7(3)
N2 C29 C36 C35 -172.8(2)
C28 C29 C36 C35 4.7(3)
N2 C29 C36 C18 4.8(3)
C28 C29 C36 C18 -177.7(2)
C34 C35 C36 C29 173.6(2)
C30 C35 C36 C29 -5.7(3)
C34 C35 C36 C18 -4.0(3)
C30 C35 C36 C18 176.8(2)
C11 C18 C36 C29 -51.9(3)
C17 C18 C36 C29 125.7(2)
C11 C18 C36 C35 125.6(2)
C17 C18 C36 C35 -56.8(3)
O1 C1 N1 C11 141.6(3)
N2 C1 N1 C11 -39.0(3)
O1 C1 N1 C2 -4.1(4)
N2 C1 N1 C2 175.4(2)
C18 C11 N1 C1 63.4(3)
C10 C11 N1 C1 -115.6(3)
C18 C11 N1 C2 -151.1(2)
C10 C11 N1 C2 29.9(3)
C3 C2 N1 C1 90.5(3)
C3 C2 N1 C11 -56.2(3)
O1 C1 N2 C29 133.9(3)
N1 C1 N2 C29 -45.5(3)
O1 C1 N2 C20 -8.0(4)
N1 C1 N2 C20 172.5(2)
C36 C29 N2 C1 67.5(3)
C28 C29 N2 C1 -110.1(3)
C36 C29 N2 C20 -150.1(2)
C28 C29 N2 C20 32.3(3)
C21 C20 N2 C1 86.7(3)
C21 C20 N2 C29 -56.4(3)
C5 C6 O2 C7 170.2(3)
C8 C6 O2 C7 -7.9(3)
O3 C7 O2 C6 13.8(3)
C6 C8 O3 C7 9.6(3)
C9 C8 O3 C7 -169.6(3)
O2 C7 O3 C8 -14.5(3)
C16 C15 O4 C19 2.8(4)
C14 C15 O4 C19 -177.4(2)
C26 C24 O5 C25 -5.2(4)
C23 C24 O5 C25 174.8(4)
O6 C25 O5 C24 8.8(4)
C24 C26 O6 C25 5.9(4)
C27 C26 O6 C25 -173.4(3)
O5 C25 O6 C26 -9.1(4)
C32 C33 O7 C37 -173.4(2)
C34 C33 O7 C37 6.5(4)
